data_2105598
loop_
_publ_author_name
'Bertolasi, V.'
'Gilli, P.'
'Ferretti, V.'
'Gilli, G.'

_publ_section_title
;
 Intermolecular N-H&#x00B7;&#x00B7;&#x00B7;O Hydrogen Bonding Assisted by
 Resonance. II. Self Assembly of Hydrogen-Bonded Secondary Enaminones in
 Supramolecular Catemers
;
_journal_issue 1
_journal_name_full 'Acta Crystallographica Section B'
_journal_page_first 50
_journal_page_last 65
_journal_paper_doi 10.1107/S0108768197008677
_journal_volume 54
_journal_year 1998
_chemical_formula_analytical 'C12 H12 Cl1 N1 O1 '
_chemical_formula_sum 'C12 H12 Cl N O'
_chemical_formula_weight 221.69
_chemical_name_systematic
;
3-(4-Chlorophenylamino)-2-cyclohexen-1-one
;
_space_group_IT_number 14
_symmetry_cell_setting monoclinic
_symmetry_space_group_name_Hall '-P 2ybc'
_symmetry_space_group_name_H-M 'P 1 21/c 1'
_cell_angle_alpha 90.00000
_cell_angle_beta 96.18(2)
_cell_angle_gamma 90.00000
_cell_formula_units_Z 4
_cell_length_a 5.9080(10)
_cell_length_b 13.5830(10)
_cell_length_c 14.058(2)
_cell_measurement_reflns_used 25
_cell_measurement_temperature 295
_cell_measurement_theta_max 15
_cell_measurement_theta_min 10
_cell_volume 1121.6(3)
_diffrn_ambient_temperature 295
_diffrn_measurement_device_type 'Enraf-Nonius CAD4'
_diffrn_measurement_method \w/2\q
_diffrn_radiation_monochromator graphite
_diffrn_radiation_source 'fine-focus sealed tube'
_diffrn_radiation_type 'Mo K\a'
_diffrn_radiation_wavelength 0.71069
_diffrn_reflns_av_R_equivalents 0.018
_diffrn_reflns_limit_h_max 7
_diffrn_reflns_limit_h_min -7
_diffrn_reflns_limit_k_max 0
_diffrn_reflns_limit_k_min -17
_diffrn_reflns_limit_l_max 18
_diffrn_reflns_limit_l_min 0
_diffrn_reflns_number 2805
_diffrn_reflns_reduction_process ' ......'
_diffrn_reflns_theta_max 28
_diffrn_reflns_theta_min 2
_diffrn_standards_decay_% 0
_diffrn_standards_interval_time 120
_diffrn_standards_number 3
_exptl_absorpt_coefficient_mu 0.3123
_exptl_absorpt_correction_type none
_exptl_crystal_colour colourless
_exptl_crystal_density_diffrn 1.3129
_exptl_crystal_description
;
prismatic
;
_exptl_crystal_F_000 464.0
_exptl_crystal_size_max 0.52
_exptl_crystal_size_mid 0.24
_exptl_crystal_size_min 0.08
_refine_diff_density_max 0.15
_refine_diff_density_min -0.12
_refine_ls_extinction_method none
_refine_ls_goodness_of_fit_ref 1.72
_refine_ls_hydrogen_treatment 'H atoms isotropic'
_refine_ls_matrix_type full
_refine_ls_number_parameters 185
_refine_ls_number_reflns 1445
_refine_ls_R_factor_gt 0.042
_refine_ls_shift/su_max 0.03
_refine_ls_structure_factor_coef F
_refine_ls_weighting_details 'w = 4F^2^/[\s^2^(I) + (0.03F^2^)^2^]'
_refine_ls_weighting_scheme calc
_refine_ls_wR_factor_ref 0.047
_reflns_number_gt 1445
_reflns_number_total 2702
_reflns_threshold_expression I>3\s(I)
_cod_data_source_file na0080.cif
_cod_data_source_block 3
_cod_depositor_comments
;
The following automatic conversions were performed:

'_symmetry_cell_setting' value 'Monoclinic' changed to 'monoclinic'
according to /home/saulius/struct/CIF-dictionaries/cif_core.dic
dictionary named 'cif_core.dic' version 2.4.2 from 2011-04-26.

Automatic conversion script
Id: cif_fix_values 1891 2012-01-12 08:04:46Z andrius 

The following automatic conversions were performed:

'_refine_ls_weighting_scheme' value 'calc w = 4F^2^/[\s^2^(I) +
(0.03F^2^)^2^]' was changed to 'calc'. New tag
'_refine_ls_weighting_details' was created. The value of the new tag
was set to 'w = 4F^2^/[\s^2^(I) + (0.03F^2^)^2^]'.

Automatic conversion script
Id: cif_fix_values 3143 2015-03-26 13:38:13Z robertas 
;
_cod_original_sg_symbol_H-M 'P 21/c'
_cod_original_formula_sum 'C12 H12 Cl1 N1 O1 '
_cod_database_code 2105598

loop_
_symmetry_equiv_pos_as_xyz
x,y,z
-x,-y,-z
-x,y+1/2,-z+1/2
x,-y+1/2,z+1/2

loop_
_atom_site_label
_atom_site_fract_x
_atom_site_fract_y
_atom_site_fract_z
_atom_site_U_iso_or_equiv
_atom_site_adp_type
_atom_site_calc_flag
_atom_site_occupancy
_atom_site_type_symbol
Cl1 0.18670(10) 0.13486(5) 0.64218(5) 0.0760(2) Uani . 1.0 Cl
O1 -0.5641(4) -0.3249(2) 0.38750(10) 0.0963(8) Uani . 1.0 O
N1 -0.4456(3) -0.19150(10) 0.69870(10) 0.0534(6) Uani . 1.0 N
C1 -0.6077(5) -0.3220(2) 0.4717(2) 0.0639(8) Uani . 1.0 C
C2 -0.4984(4) -0.2566(2) 0.53960(10) 0.0533(7) Uani . 1.0 C
C3 -0.5439(4) -0.2540(2) 0.63250(10) 0.0458(6) Uani . 1.0 C
C4 -0.7125(5) -0.3241(2) 0.6674(2) 0.0623(8) Uani . 1.0 C
C5 -0.7415(11) -0.4140(4) 0.6065(4) 0.0787(19) Uani . 0.5 C
C5' -0.8865(10) -0.3569(4) 0.5931(4) 0.078(2) Uani . 0.5 C
C6 -0.7837(6) -0.3906(2) 0.5033(2) 0.0869(12) Uani . 1.0 C
C7 -0.2912(4) -0.1151(2) 0.68250(10) 0.0455(6) Uani . 1.0 C
C8 -0.3536(4) -0.0405(2) 0.6183(2) 0.0558(8) Uani . 1.0 C
C9 -0.2051(5) 0.0349(2) 0.6052(2) 0.0594(8) Uani . 1.0 C
C10 0.0038(4) 0.0366(2) 0.6574(2) 0.0516(7) Uani . 1.0 C
C11 0.0687(4) -0.0361(2) 0.7224(2) 0.0586(8) Uani . 1.0 C
C12 -0.0803(4) -0.1121(2) 0.7346(2) 0.0549(7) Uani . 1.0 C
H1N -0.476(3) -0.1961(15) 0.7524(14) 0.039(4) Uiso . 1.0 H
H2 -0.389(3) -0.2135(15) 0.5199(14) 0.039(4) Uiso . 1.0 H
H4A -0.840(8) -0.294(4) 0.657(3) 0.066(13) Uiso . 0.5 H
H4B -0.695(7) -0.332(3) 0.728(3) 0.042(10) Uiso . 0.5 H
H4A' -0.798(7) -0.299(3) 0.726(3) 0.051(10) Uiso . 0.5 H
H4B' -0.617(9) -0.387(4) 0.705(4) 0.066(13) Uiso . 0.5 H
H8 -0.492(3) -0.0412(14) 0.5848(13) 0.041(5) Uiso . 1.0 H
H9 -0.251(4) 0.0821(16) 0.5644(15) 0.049(5) Uiso . 1.0 H
H11 0.206(4) -0.0369(16) 0.7547(17) 0.057(6) Uiso . 1.0 H
H12 -0.040(4) -0.1612(15) 0.7806(16) 0.048(5) Uiso . 1.0 H
H5A -0.85810000 -0.45340000 0.62480000 0.0400000 Uiso calc 0.5 H
H5B -0.59840000 -0.45130000 0.61660000 0.0400000 Uiso calc 0.5 H
H5A' -0.98810000 -0.30290000 0.57560000 0.0400000 Uiso calc 0.5 H
H5B' -0.97150000 -0.40890000 0.61690000 0.0400000 Uiso calc 0.5 H
H6A -0.72990000 -0.45840000 0.48920000 0.0400000 Uiso calc 0.5 H
H6B -0.91390000 -0.36190000 0.48790000 0.0400000 Uiso calc 0.5 H
H6A' -0.71010000 -0.45340000 0.51780000 0.0400000 Uiso calc 0.5 H
H6B' -0.89960000 -0.39940000 0.45280000 0.0400000 Uiso calc 0.5 H

loop_
_atom_site_aniso_label
_atom_site_aniso_U_11
_atom_site_aniso_U_22
_atom_site_aniso_U_33
_atom_site_aniso_U_12
_atom_site_aniso_U_13
_atom_site_aniso_U_23
Cl1 0.0648(3) 0.0497(3) 0.0670(3) -0.0070(3) 0.0146(3) -0.0177(3)
O1 0.1190(13) 0.0835(10) 0.0284(6) -0.0121(7) 0.0212(7) -0.0319(10)
N1 0.0592(10) 0.0450(9) 0.0229(6) 0.0011(6) 0.0078(7) -0.0084(8)
C1 0.0745(14) 0.0485(10) 0.0287(9) -0.0017(8) 0.0077(9) -0.0121(11)
C2 0.0553(11) 0.0418(10) 0.0308(8) 0.0018(8) 0.0123(7) -0.0105(9)
C3 0.0463(10) 0.0349(9) 0.0276(7) 0.0025(7) 0.0058(7) -0.0004(8)
C4 0.0641(12) 0.0536(11) 0.0320(9) 0.0010(8) 0.0147(9) -0.0160(10)
C5 0.092(3) 0.051(2) 0.046(2) 0.0036(19) 0.022(2) -0.029(2)
C5' 0.064(3) 0.075(3) 0.046(2) 0.009(2) 0.007(2) -0.030(2)
C6 0.0961(18) 0.0663(14) 0.0433(12) -0.0081(11) 0.0074(12) -0.0338(13)
C7 0.0480(10) 0.0350(9) 0.0250(7) -0.0024(7) 0.0045(7) -0.0019(8)
C8 0.0476(11) 0.0436(10) 0.0381(9) 0.0033(8) -0.0092(9) -0.0047(9)
C9 0.0632(13) 0.0385(10) 0.0376(10) 0.0063(8) -0.0015(9) -0.0039(10)
C10 0.0503(11) 0.0361(9) 0.0369(9) -0.0075(8) 0.0101(8) -0.0066(9)
C11 0.0449(11) 0.0482(11) 0.0442(10) -0.0028(9) -0.0015(9) 0.0015(10)
C12 0.0532(11) 0.0420(10) 0.0342(9) 0.0040(8) 0.0011(9) 0.0040(9)

loop_
_atom_type_symbol
_atom_type_description
_atom_type_scat_dispersion_real
_atom_type_scat_dispersion_imag
_atom_type_scat_source
Cl 'Chlorine    ' 0.1484 0.1585 'Int. Tab. C, 4.2.6.8, 6.1.1.4'
'O ' 'Oxygen      ' 0.0106 0.0060 'Int. Tab. C, 4.2.6.8, 6.1.1.4'
'N ' 'Nitrogen    ' 0.0061 0.0033 'Int. Tab. C, 4.2.6.8, 6.1.1.4'
'C ' 'Carbon      ' 0.0033 0.0016 'Int. Tab. C, 4.2.6.8, 6.1.1.4'
'H ' 'Hydrogen    ' 0.0000 0.0000 'Int. Tab. C, 4.2.6.8, 6.1.1.4'

loop_
_geom_angle_atom_site_label_1
_geom_angle_atom_site_label_2
_geom_angle_atom_site_label_3
_geom_angle
_geom_angle_publ_flag
C3 N1 C7 126.1(2) no
C3 N1 H1N 119.0(10) no
C7 N1 H1N 115.0(10) no
O1 C1 C2 122.7(2) no
O1 C1 C6 119.0(2) no
C2 C1 C6 118.3(2) no
C1 C2 C3 122.9(2) no
C1 C2 H2 118.0(10) no
C3 C2 H2 119.0(10) no
N1 C3 C2 124.4(2) no
N1 C3 C4 115.3(2) no
C2 C3 C4 120.3(2) no
C3 C4 C5 111.8(3) no
C3 C4 C5' 113.7(3) no
C3 C4 H4A 104(3) no
C3 C4 H4B 113(3) no
C3 C4 H4A' 116(2) no
C3 C4 H4B' 109(2) no
C5 C4 C5' 46.2(3) no
C5 C4 H4A 105(3) no
C5 C4 H4B 118(3) no
C5 C4 H4A' 132(2) no
C5 C4 H4B' 70(2) no
C5' C4 H4A 59(3) no
C5' C4 H4B 133(3) no
C5' C4 H4A' 107(2) no
C5' C4 H4B' 112(3) no
H4A C4 H4B 104(4) no
H4A C4 H4A' 60(4) no
H4A C4 H4B' 147(4) no
H4B C4 H4A' 44(4) no
H4B C4 H4B' 56(4) no
H4A' C4 H4B' 98(3) no
C4 C5 C5' 65.2(4) no
C4 C5 C6 112.6(4) no
C4 C5 H4B' 44(2) no
C4 C5 H5A 110.7(5) no
C4 C5 H5B 107.2(4) no
C4 C5 H5B' 87.2(3) no
C4 C5 H6A' 144.5(4) no
C5' C5 C6 69.6(4) no
C5' C5 H4B' 105(2) no
C5' C5 H5A 82.7(5) no
C5' C5 H5B 168.6(7) no
C5' C5 H5B' 42.7(4) no
C5' C5 H6A' 106.3(5) no
C6 C5 H4B' 148(2) no
C6 C5 H5A 110.1(5) no
C6 C5 H5B 107.7(4) no
C6 C5 H5B' 91.7(3) no
C6 C5 H6A' 39.3(2) no
H4B' C5 H5A 101(2) no
H4B' C5 H5B 71(2) no
H4B' C5 H5B' 106(2) no
H4B' C5 H6A' 143(2) no
H5A C5 H5B 108.4(6) no
H5A C5 H5B' 40.1(3) no
H5A C5 H6A' 101.7(4) no
H5B C5 H5B' 148.2(6) no
H5B C5 H6A' 74.7(3) no
H5B' C5 H6A' 110.0(4) no
C4 C5' C5 68.6(4) no
C4 C5' C6 111.8(4) no
C4 C5' H4A 36(2) no
C4 C5' H5A 90.4(3) no
C4 C5' H5A' 108.8(5) no
C4 C5' H5B' 109.6(5) no
C4 C5' H6B 136.8(4) no
C5 C5' C6 65.2(4) no
C5 C5' H4A 104(2) no
C5 C5' H5A 41.7(3) no
C5 C5' H5A' 169.6(7) no
C5 C5' H5B' 81.6(5) no
C5 C5' H6B 97.6(5) no
C6 C5' H4A 136(2) no
C6 C5' H5A 86.4(3) no
C6 C5' H5A' 108.0(5) no
C6 C5' H5B' 110.0(5) no
C6 C5' H6B 33.6(2) no
H4A C5' H5A 114(2) no
H4A C5' H5A' 75(2) no
H4A C5' H5B' 110(2) no
H4A C5' H6B 138(2) no
H5A C5' H5A' 148.4(6) no
H5A C5' H5B' 40.0(2) no
H5A C5' H6B 106.0(4) no
H5A' C5' H5B' 108.6(6) no
H5A' C5' H6B 77.3(4) no
H5B' C5' H6B 108.4(5) no
C1 C6 C5 112.0(3) no
C1 C6 C5' 114.1(3) no
C1 C6 H6A 105.6(3) no
C1 C6 H6B 105.7(3) no
C1 C6 H6A' 107.5(3) no
C1 C6 H6B' 109.2(3) no
C5 C6 C5' 45.2(3) no
C5 C6 H6A 88.4(3) no
C5 C6 H6B 113.1(3) no
C5 C6 H6A' 65.1(3) no
C5 C6 H6B' 138.2(3) no
C5' C6 H6A 127.0(3) no
C5' C6 H6B 69.6(3) no
C5' C6 H6A' 107.4(3) no
C5' C6 H6B' 109.9(3) no
H6A C6 H6B 130.9(3) no
H6A C6 H6A' 24.10(10) no
H6A C6 H6B' 87.4(3) no
H6B C6 H6A' 144.3(4) no
H6B C6 H6B' 46.80(10) no
H6A' C6 H6B' 108.7(3) no
N1 C7 C8 120.7(2) no
N1 C7 C12 119.9(2) no
C8 C7 C12 119.3(2) no
C7 C8 C9 120.3(2) no
C7 C8 H8 120.0(10) no
C9 C8 H8 120.0(10) no
C8 C9 C10 119.6(2) no
C8 C9 H9 118.0(10) no
C10 C9 H9 122.0(10) no
Cl1 C10 C9 118.8(2) no
Cl1 C10 C11 120.0(2) no
C9 C10 C11 121.1(2) no
C10 C11 C12 119.0(2) no
C10 C11 H11 122.0(10) no
C12 C11 H11 119.0(10) no
C7 C12 C11 120.7(2) no
C7 C12 H12 120.0(10) no
C11 C12 H12 120.0(10) no
C4 H4A C5' 85(4) no
C4 H4A H4A' 71(4) no
C5' H4A H4A' 132(5) no
C4 H4B H4A' 83(5) no
C4 H4B H4B' 77(4) no
H4A' H4B H4B' 150(7) no
C4 H4A' H4A 49(3) no
C4 H4A' H4B 52(4) no
H4A H4A' H4B 101(6) no
C4 H4B' C5 66(2) no
C4 H4B' H4B 47(3) no
C5 H4B' H4B 107(5) no
C5 H5A C5' 55.7(4) no
C5 H5A H5B' 98.3(4) no
C5' H5A H5B' 42.6(2) no
C5 H5B' C5' 55.7(4) no
C5 H5B' H5A 41.7(3) no
C5' H5B' H5A 97.4(3) no
C6 H6A H6A' 73.6(2) no
C5' H6B C6 76.8(3) no
C5' H6B H6B' 135.4(2) no
C6 H6B H6B' 71.8(2) no
C5 H6A' C6 75.5(3) no
C5 H6A' H6A 152.7(2) no
C6 H6A' H6A 82.3(2) no
C6 H6B' H6B 61.5(2) no

loop_
_geom_bond_atom_site_label_1
_geom_bond_atom_site_label_2
_geom_bond_distance
_geom_bond_publ_flag
Cl1 C10 1.745(2) no
O1 C1 1.240(3) no
N1 C3 1.345(3) no
N1 C7 1.416(3) no
N1 H1N 0.80(2) no
C1 C2 1.408(3) no
C1 C6 1.498(4) no
C2 C3 1.362(3) no
C2 H2 0.94(2) no
C3 C4 1.498(4) no
C4 C5 1.492(6) no
C4 C5' 1.455(6) no
C4 H4A 0.85(4) no
C4 H4B 0.85(4) no
C4 H4A' 1.07(4) no
C4 H4B' 1.13(4) no
C5 C5' 1.156(8) no
C5 C6 1.480(6) no
C5 H4B' 1.54(4) no
C5 H5A 0.930(6) no
C5 H5B 0.982(6) no
C5 H5B' 1.384(6) no
C5 H6A' 1.387(5) no
C5' C6 1.529(7) no
C5' H4A 1.25(5) no
C5' H5A 1.388(6) no
C5' H5A' 0.963(6) no
C5' H5B' 0.948(6) no
C5' H6B 1.471(6) no
C6 H6A 1.001(3) no
C6 H6B 0.869(3) no
C6 H6A' 0.969(3) no
C6 H6B' 0.939(3) no
C7 C8 1.381(3) no
C7 C12 1.376(3) no
C8 C9 1.374(4) no
C8 H8 0.900(10) no
C9 C10 1.367(3) no
C9 H9 0.88(2) no
C10 C11 1.371(3) no
C11 C12 1.380(4) no
C11 H11 0.89(2) no
C12 H12 0.94(2) no
H4A H4A' 0.98(6) no
H4A H4A' 0.9789(6) no
H4B H4A' 0.75(5) no
H4B H4A' 0.7523(5) no
H4B H4B' 0.96(6) no
H4B H4B' 0.9594(6) no
H5A H5B' 0.90030(10) no
H5A H5B' 0.90030(10) no
H6A H6A' 0.41210(10) no
H6A H6A' 0.41210(10) no
H6B H6B' 0.72040(10) no
H6B H6B' 0.72040(10) no

loop_
_geom_contact_atom_site_label_1
_geom_contact_atom_site_label_2
_geom_contact_distance
Cl1 C9 2.686(3)
Cl1 C11 2.705(3)
Cl1 H9 2.79(2)
Cl1 H11 2.81(2)
O1 C2 2.325(3)
O1 C6 2.363(4)
O1 H2 2.532(19)
O1 H6A 2.568(2)
O1 H6B 2.673(2)
O1 H6A' 2.736(2)
O1 H6B' 2.488(2)
N1 C2 2.395(3)
N1 C4 2.403(3)
N1 C8 2.431(3)
N1 C12 2.416(3)
N1 H2 2.59(2)
N1 H4A 2.72(5)
N1 H4B 2.47(4)
N1 H4A' 2.61(4)
N1 H4B' 2.85(5)
N1 H8 2.591(19)
N1 H12 2.58(2)
C1 C3 2.433(3)
C1 C4 2.884(3)
C1 C5 2.469(6)
C1 C5' 2.540(7)
C1 H2 2.03(2)
C1 H5B 2.685(2)
C1 H5A' 2.820(3)
C1 H6A 2.013(3)
C1 H6B 1.925(3)
C1 H6A' 2.014(3)
C1 H6B' 2.013(3)
C2 C4 2.481(3)
C2 C5 2.794(6)
C2 C5' 2.837(6)
C2 C6 2.495(4)
C2 C7 2.950(3)
C2 H4A 2.79(5)
C2 H8 2.993(19)
C2 H5B 2.941(2)
C2 H6B 2.866(2)
C2 H6A' 2.953(2)
C3 C5 2.476(6)
C3 C5' 2.474(6)
C3 C6 2.863(4)
C3 C7 2.461(3)
C3 H1N 1.87(2)
C3 H2 1.99(2)
C3 H4A 1.89(5)
C3 H4B 1.99(4)
C3 H4A' 2.19(4)
C3 H4B' 2.15(5)
C3 H8 2.990(19)
C3 H5B 2.706(2)
C3 H5A' 2.741(2)
C4 C6 2.472(4)
C4 H1N 2.458(19)
C4 H5A 2.019(3)
C4 H5B 2.014(3)
C4 H5A' 1.987(3)
C4 H5B' 1.985(3)
C4 H6B 2.721(2)
C4 H6A' 2.742(2)
C5 H4A 1.90(5)
C5 H4B 2.04(4)
C5 H4A' 2.35(4)
C5 H5A' 2.111(6)
C5 H6A 1.763(5)
C5 H6B 1.988(5)
C5 H6B' 2.268(5)
C5' H4B 2.13(4)
C5' H4A' 2.05(4)
C5' H4B' 2.16(5)
C5' H5B 2.128(6)
C5' H6A 2.276(6)
C5' H6A' 2.040(6)
C5' H6B' 2.048(6)
C6 H4A 2.58(5)
C6 H4B' 2.90(5)
C6 H5A 2.000(3)
C6 H5B 2.010(3)
C6 H5A' 2.043(3)
C6 H5B' 2.056(3)
C7 C9 2.390(3)
C7 C10 2.746(3)
C7 C11 2.394(3)
C7 H1N 1.90(2)
C7 H2 2.658(19)
C7 H8 1.988(18)
C7 H12 2.01(2)
C8 C10 2.368(3)
C8 C11 2.754(3)
C8 C12 2.378(3)
C8 H1N 2.97(2)
C8 H2 2.72(2)
C8 H9 1.95(2)
C9 C11 2.385(3)
C9 C12 2.747(3)
C9 H8 1.980(19)
C10 C12 2.371(3)
C10 H9 1.98(2)
C10 H11 1.99(2)
C11 H12 2.02(2)
C12 H1N 2.64(2)
C12 H11 1.97(2)
H1N H4A 2.75(5)
H1N H4B 2.25(4)
H1N H4A' 2.36(5)
H1N H4B' 2.79(5)
H1N H12 2.61(3)
H2 H8 2.61(3)
H4A H4B 1.35(6)
H4A H4B' 1.90(7)
H4A H5A 2.22(5)
H4A H5B 2.67(5)
H4A H5A' 1.37(5)
H4A H5B' 1.81(5)
H4A H6B 2.55(5)
H4B H5A 2.34(4)
H4B H5B 2.37(4)
H4B H5A' 2.64(4)
H4B H5B' 2.38(4)
H4A' H4B' 1.66(7)
H4A' H5A 2.54(4)
H4A' H5B 2.90(4)
H4A' H5A' 2.29(4)
H4A' H5B' 2.30(4)
H4B' H5A 1.94(5)
H4B' H5B 1.53(5)
H4B' H5A' 2.93(5)
H4B' H5B' 2.34(5)
H4B' H6A' 2.78(5)
H8 H9 2.24(3)
H11 H12 2.28(3)
H5A H5B 1.551000
H5A H5A' 2.266000
H5A H6A 2.127000
H5A H6B 2.285000
H5A H6A' 1.819000
H5A H6B' 2.513000
H5B H5B' 2.279000
H5B H6A 1.876000
H5B H6B 2.7380(10)
H5B H6A' 1.472000
H5B H6B' 2.8430(10)
H5A' H5B' 1.552000
H5A' H6A 2.943000
H5A' H6B 1.572000
H5A' H6A' 2.797000
H5A' H6B' 2.273000
H5B' H6A 2.503000
H5B' H6B 1.986000
H5B' H6A' 2.270000
H5B' H6B' 2.394000
H6A H6B 1.702000
H6A H6B' 1.341000
H6B H6A' 1.750000
H6A' H6B' 1.551000

loop_
_geom_hbond_atom_site_label_D
_geom_hbond_atom_site_label_H
_geom_hbond_atom_site_label_A
_geom_hbond_site_symmetry_A
_geom_hbond_distance_DH
_geom_hbond_distance_HA
_geom_hbond_distance_DA
_geom_hbond_angle_DHA
N1 H1N O1 4_545 0.80(2) 2.04(2) 2.825(3) 167(2)

loop_
_geom_torsion_atom_site_label_1
_geom_torsion_atom_site_label_2
_geom_torsion_atom_site_label_3
_geom_torsion_atom_site_label_4
_geom_torsion
_geom_torsion_publ_flag
C7 N1 C3 C2 4.0(3) no
C7 N1 C3 C4 -176.3(2) no
H1N N1 C3 C2 -176(2) no
H1N N1 C3 C4 3(2) no
C3 N1 C7 C8 59.2(3) no
C3 N1 C7 C12 -124.0(2) no
H1N N1 C7 C8 -119(2) no
H1N N1 C7 C12 57(2) no
O1 C1 C2 C3 -179.2(2) no
O1 C1 C2 H2 0(1) no
C6 C1 C2 C3 0.8(4) no
C6 C1 C2 H2 -179(1) no
O1 C1 C6 C5 152.3(3) no
O1 C1 C6 C5' -158.4(3) no
O1 C1 C6 H6A 57.6(3) no
O1 C1 C6 H6B -84.2(3) no
O1 C1 C6 H6A' 82.6(3) no
O1 C1 C6 H6B' -35.1(4) no
C2 C1 C6 C5 -27.7(4) no
C2 C1 C6 C5' 21.5(4) no
C2 C1 C6 H6A -122.4(3) no
C2 C1 C6 H6B 95.8(3) no
C2 C1 C6 H6A' -97.4(3) no
C2 C1 C6 H6B' 144.9(3) no
C1 C2 C3 N1 -178.9(2) no
C1 C2 C3 C4 1.5(3) no
H2 C2 C3 N1 2(1) no
H2 C2 C3 C4 -177(1) no
N1 C3 C4 C5 -156.6(3) no
N1 C3 C4 C5' 153.1(3) no
N1 C3 C4 H4A 91(3) no
N1 C3 C4 H4B -20(3) no
N1 C3 C4 H4A' 28(3) no
N1 C3 C4 H4B' -80(3) no
C2 C3 C4 C5 23.1(4) no
C2 C3 C4 C5' -27.2(4) no
C2 C3 C4 H4A -88(3) no
C2 C3 C4 H4B 159(3) no
C2 C3 C4 H4A' -151(3) no
C2 C3 C4 H4B' 99(3) no
C3 C4 C5 C5' -102.6(4) no
C3 C4 C5 C6 -49.9(4) no
C3 C4 C5 H4B' 103(3) no
C3 C4 C5 H5A -173.6(4) no
C3 C4 C5 H5B 68.4(5) no
C3 C4 C5 H5B' -140.5(2) no
C3 C4 C5 H6A' -19.1(8) no
C5' C4 C5 C6 52.7(4) no
C5' C4 C5 H4B' -154(3) no
C5' C4 C5 H5A -71.0(5) no
C5' C4 C5 H5B 170.9(7) no
C5' C4 C5 H5B' -38.0(3) no
C5' C4 C5 H6A' 83.4(8) no
H4A C4 C5 C5' 9(3) no
H4A C4 C5 C6 62(3) no
H4A C4 C5 H4B' -144(4) no
H4A C4 C5 H5A -61(3) no
H4A C4 C5 H5B -179(3) no
H4A C4 C5 H5B' -28(3) no
H4A C4 C5 H6A' 93(4) no
H4B C4 C5 C5' 124(3) no
H4B C4 C5 C6 177(3) no
H4B C4 C5 H4B' -29(4) no
H4B C4 C5 H5A 53(3) no
H4B C4 C5 H5B -64(3) no
H4B C4 C5 H5B' 86(3) no
H4B C4 C5 H6A' -151(3) no
H4A' C4 C5 C5' 72(3) no
H4A' C4 C5 C6 125(3) no
H4A' C4 C5 H4B' -82(4) no
H4A' C4 C5 H5A 1(3) no
H4A' C4 C5 H5B -116(3) no
H4A' C4 C5 H5B' 34(3) no
H4A' C4 C5 H6A' 155(3) no
H4B' C4 C5 C5' 155(3) no
H4B' C4 C5 C6 -152(3) no
H4B' C4 C5 H5A 84(3) no
H4B' C4 C5 H5B -34(3) no
H4B' C4 C5 H5B' 117(3) no
H4B' C4 C5 H6A' -121(3) no
C3 C4 C5' C5 98.1(4) no
C3 C4 C5' C6 48.0(5) no
C3 C4 C5' H4A -91(4) no
C3 C4 C5' H5A 134.4(3) no
C3 C4 C5' H5A' -71.2(5) no
C3 C4 C5' H5B' 170.3(4) no
C3 C4 C5' H6B 20.1(7) no
C5 C4 C5' C6 -50.0(4) no
C5 C4 C5' H4A 170(4) no
C5 C4 C5' H5A 36.3(3) no
C5 C4 C5' H5A' -169.2(7) no
C5 C4 C5' H5B' 72.2(5) no
C5 C4 C5' H6B -77.9(6) no
H4A C4 C5' C5 -169(4) no
H4A C4 C5' C6 140(4) no
H4A C4 C5' H5A -132(4) no
H4A C4 C5' H5A' 21(4) no
H4A C4 C5' H5B' -96(4) no
H4A C4 C5' H6B 113(4) no
H4B C4 C5' C5 -89(4) no
H4B C4 C5' C6 -139(4) no
H4B C4 C5' H4A 80(5) no
H4B C4 C5' H5A -52(4) no
H4B C4 C5' H5A' 101(4) no
H4B C4 C5' H5B' -16(4) no
H4B C4 C5' H6B -166(4) no
H4A' C4 C5' C5 -131(2) no
H4A' C4 C5' C6 178(2) no
H4A' C4 C5' H4A 37(5) no
H4A' C4 C5' H5A -95(2) no
H4A' C4 C5' H5A' 58(2) no
H4A' C4 C5' H5B' -59(2) no
H4A' C4 C5' H6B 150(2) no
H4B' C4 C5' C5 -25(3) no
H4B' C4 C5' C6 -75(3) no
H4B' C4 C5' H4A 144(5) no
H4B' C4 C5' H5A 10(3) no
H4B' C4 C5' H5A' 165(3) no
H4B' C4 C5' H5B' 46(3) no
H4B' C4 C5' H6B -103(3) no
C3 C4 H4A C5' 110(2) no
C3 C4 H4A H4A' -111(3) no
C5 C4 H4A C5' -7(3) no
C5 C4 H4A H4A' 130(3) no
C5' C4 H4A H4A' 138(5) no
H4B C4 H4A C5' -131(3) no
H4B C4 H4A H4A' 6(5) no
H4A' C4 H4A C5' -137(5) no
H4B' C4 H4A C5' -83(7) no
H4B' C4 H4A H4A' 54(8) no
C3 C4 H4B H4A' 104(4) no
C3 C4 H4B H4B' -97(4) no
C5 C4 H4B H4A' -122(4) no
C5 C4 H4B H4B' 35(4) no
C5' C4 H4B H4A' -67(6) no
C5' C4 H4B H4B' 90(4) no
H4A C4 H4B H4A' -7(6) no
H4A C4 H4B H4B' 150(5) no
H4A' C4 H4B H4B' 158(6) no
H4B' C4 H4B H4A' -157(6) no
C3 C4 H4A' H4A 92(4) no
C3 C4 H4A' H4B -96(5) no
C5 C4 H4A' H4A -82(5) no
C5 C4 H4A' H4B 89(5) no
C5' C4 H4A' H4A -36(4) no
C5' C4 H4A' H4B 135(4) no
H4A C4 H4A' H4B 171(7) no
H4B C4 H4A' H4A -170(7) no
H4B' C4 H4A' H4A -152(5) no
H4B' C4 H4A' H4B 18(5) no
C3 C4 H4B' C5 -106(1) no
C3 C4 H4B' H4B 106(4) no
C5 C4 H4B' H4B -146(4) no
C5' C4 H4B' C5 20(2) no
C5' C4 H4B' H4B -127(4) no
H4A C4 H4B' C5 87(7) no
H4A C4 H4B' H4B -59(8) no
H4B C4 H4B' C5 147(4) no
H4A' C4 H4B' C5 132(2) no
H4A' C4 H4B' H4B -14(5) no
C4 C5 C5' C6 128.4(3) no
C4 C5 C5' H4A -5(2) no
C4 C5 C5' H5A -116.9(4) no
C4 C5 C5' H5A' 77(4) no
C4 C5 C5' H5B' -114.9(4) no
C4 C5 C5' H6B 137.5(4) no
C6 C5 C5' C4 -128.4(3) no
C6 C5 C5' H4A -134(2) no
C6 C5 C5' H5A 114.7(4) no
C6 C5 C5' H5A' -50(4) no
C6 C5 C5' H5B' 116.7(4) no
C6 C5 C5' H6B 9.1(3) no
H4B' C5 C5' C4 18(2) no
H4B' C5 C5' C6 146(2) no
H4B' C5 C5' H4A 12(3) no
H4B' C5 C5' H5A -98(2) no
H4B' C5 C5' H5A' 95(4) no
H4B' C5 C5' H5B' -96(2) no
H4B' C5 C5' H6B 155(2) no
H5A C5 C5' C4 116.9(4) no
H5A C5 C5' C6 -114.7(4) no
H5A C5 C5' H4A 111(2) no
H5A C5 C5' H5A' -165(4) no
H5A C5 C5' H5B' 2.0(4) no
H5A C5 C5' H6B -105.6(4) no
H5B C5 C5' C4 -49(3) no
H5B C5 C5' C6 79(3) no
H5B C5 C5' H4A -55(4) no
H5B C5 C5' H5A -166(4) no
H5B C5 C5' H5A' 27(6) no
H5B C5 C5' H5B' -164(3) no
H5B C5 C5' H6B 88(3) no
H5B' C5 C5' C4 114.9(4) no
H5B' C5 C5' C6 -116.7(4) no
H5B' C5 C5' H4A 109(2) no
H5B' C5 C5' H5A -2.0(4) no
H5B' C5 C5' H5A' -167(4) no
H5B' C5 C5' H6B -107.6(5) no
H6A' C5 C5' C4 -143.0(4) no
H6A' C5 C5' C6 -14.6(3) no
H6A' C5 C5' H4A -148(2) no
H6A' C5 C5' H5A 100.1(5) no
H6A' C5 C5' H5A' -65(4) no
H6A' C5 C5' H5B' 102.1(4) no
H6A' C5 C5' H6B -5.5(5) no
C4 C5 C6 C1 52.3(5) no
C4 C5 C6 C5' -50.4(4) no
C4 C5 C6 H6A 158.5(4) no
C4 C5 C6 H6B -67.1(5) no
C4 C5 C6 H6A' 152.1(4) no
C4 C5 C6 H6B' -117.2(5) no
C5' C5 C6 C1 102.7(4) no
C5' C5 C6 H6A -151.1(4) no
C5' C5 C6 H6B -16.7(5) no
C5' C5 C6 H6A' -157.6(5) no
C5' C5 C6 H6B' -66.8(6) no
H4B' C5 C6 C1 16(4) no
H4B' C5 C6 C5' -85(4) no
H4B' C5 C6 H6A 122(4) no
H4B' C5 C6 H6B -102(4) no
H4B' C5 C6 H6A' 116(4) no
H4B' C5 C6 H6B' -152(3) no
H5A C5 C6 C1 176.4(4) no
H5A C5 C6 C5' 73.7(5) no
H5A C5 C6 H6A -77.4(5) no
H5A C5 C6 H6B 57.0(6) no
H5A C5 C6 H6A' -83.9(5) no
H5A C5 C6 H6B' 6.9(8) no
H5B C5 C6 C1 -65.6(5) no
H5B C5 C6 C5' -168.3(7) no
H5B C5 C6 H6A 40.5(5) no
H5B C5 C6 H6B 175.0(4) no
H5B C5 C6 H6A' 34.1(4) no
H5B C5 C6 H6B' 124.8(5) no
H5B' C5 C6 C1 139.9(3) no
H5B' C5 C6 C5' 37.3(3) no
H5B' C5 C6 H6A -113.9(3) no
H5B' C5 C6 H6B 20.6(4) no
H5B' C5 C6 H6A' -120.3(3) no
H5B' C5 C6 H6B' -29.6(6) no
H6A' C5 C6 C1 -99.7(3) no
H6A' C5 C6 C5' 157.6(5) no
H6A' C5 C6 H6A 6.4(1) no
H6A' C5 C6 H6B 140.9(4) no
H6A' C5 C6 H6B' 90.7(5) no
C4 C5 H4B' H4B 25(3) no
C5' C5 H4B' C4 -23(2) no
C5' C5 H4B' H4B 1(5) no
C6 C5 H4B' C4 52(4) no
C6 C5 H4B' H4B 77(6) no
H5A C5 H4B' C4 -108(2) no
H5A C5 H4B' H4B -83(5) no
H5B C5 H4B' C4 145(3) no
H5B C5 H4B' H4B 170(5) no
H5B' C5 H4B' C4 -67(2) no
H5B' C5 H4B' H4B -43(5) no
H6A' C5 H4B' C4 125(2) no
H6A' C5 H4B' H4B 149(3) no
C4 C5 H5A C5' 60.0(4) no
C4 C5 H5A H5B' 57.9(4) no
C5' C5 H5A H5B' -2.1(4) no
C6 C5 H5A C5' -65.1(5) no
C6 C5 H5A H5B' -67.2(4) no
H4B' C5 H5A C5' 104(2) no
H4B' C5 H5A H5B' 102(2) no
H5B C5 H5A C5' 177.3(8) no
H5B C5 H5A H5B' 175.1(4) no
H5B' C5 H5A C5' 2.1(4) no
H6A' C5 H5A C5' -105.2(5) no
H6A' C5 H5A H5B' -107.3(3) no
C4 C5 H5B' C5' 55.5(5) no
C4 C5 H5B' H5A -127.6(4) no
C5' C5 H5B' H5A 176.9(6) no
C6 C5 H5B' C5' -57.0(5) no
C6 C5 H5B' H5A 119.9(4) no
H4B' C5 H5B' C5' 95(2) no
H4B' C5 H5B' H5A -87(2) no
H5A C5 H5B' C5' -176.9(6) no
H5B C5 H5B' C5' 174(1) no
H5B C5 H5B' H5A -8.7(7) no
H6A' C5 H5B' C5' -92.6(6) no
H6A' C5 H5B' H5A 84.3(4) no
C4 C5 H6A' C6 -48.1(7) no
C4 C5 H6A' H6A -84.6(9) no
C5' C5 H6A' C6 21.9(5) no
C5' C5 H6A' H6A -14.5(9) no
C6 C5 H6A' H6A -36.4(5) no
H4B' C5 H6A' C6 -125(3) no
H4B' C5 H6A' H6A -162(3) no
H5A C5 H6A' C6 107.6(5) no
H5A C5 H6A' H6A 71.1(7) no
H5B C5 H6A' C6 -146.4(4) no
H5B C5 H6A' H6A 177.2(2) no
H5B' C5 H6A' C6 66.7(4) no
H5B' C5 H6A' H6A 30.3(8) no
C4 C5' C6 C1 -45.9(5) no
C4 C5' C6 C5 51.8(4) no
C4 C5' C6 H6A 88.9(5) no
C4 C5' C6 H6B -144.6(4) no
C4 C5' C6 H6A' 73.1(4) no
C4 C5' C6 H6B' -168.9(3) no
C5 C5' C6 C1 -97.7(4) no
C5 C5' C6 H6A 37.1(5) no
C5 C5' C6 H6B 163.6(5) no
C5 C5' C6 H6A' 21.3(4) no
C5 C5' C6 H6B' 139.3(4) no
H4A C5' C6 C1 -12(3) no
H4A C5' C6 C5 84(3) no
H4A C5' C6 H6A 121(3) no
H4A C5' C6 H6B -111(3) no
H4A C5' C6 H6A' 106(3) no
H4A C5' C6 H6B' -135(3) no
H5A C5' C6 C1 -134.9(3) no
H5A C5' C6 C5 -37.2(3) no
H5A C5' C6 H6A -0.1(5) no
H5A C5' C6 H6B 126.4(3) no
H5A C5' C6 H6A' -16.0(4) no
H5A C5' C6 H6B' 102.1(3) no
H5A' C5' C6 C1 73.8(5) no
H5A' C5' C6 C5 171.5(7) no
H5A' C5' C6 H6A -151.4(4) no
H5A' C5' C6 H6B -24.9(4) no
H5A' C5' C6 H6A' -167.3(4) no
H5A' C5' C6 H6B' -49.2(6) no
H5B' C5' C6 C1 -167.9(4) no
H5B' C5' C6 C5 -70.2(5) no
H5B' C5' C6 H6A -33.1(7) no
H5B' C5' C6 H6B 93.4(5) no
H5B' C5' C6 H6A' -48.9(6) no
H5B' C5' C6 H6B' 69.1(5) no
H6B C5' C6 C1 98.7(3) no
H6B C5' C6 C5 -163.6(5) no
H6B C5' C6 H6A -126.5(4) no
H6B C5' C6 H6A' -142.4(4) no
H6B C5' C6 H6B' -24.3(2) no
C4 C5' H4A H4A' -58(6) no
C5 C5' H4A C4 10(4) no
C5 C5' H4A H4A' -48(7) no
C6 C5' H4A C4 -57(5) no
C6 C5' H4A H4A' -116(6) no
H5A C5' H4A C4 53(4) no
H5A C5' H4A H4A' -5(8) no
H5A' C5' H4A C4 -158(4) no
H5A' C5' H4A H4A' 142(7) no
H5B' C5' H4A C4 96(3) no
H5B' C5' H4A H4A' 37(7) no
H6B C5' H4A C4 -108(3) no
H6B C5' H4A H4A' -166(5) no
C4 C5' H5A C5 -56.1(5) no
C4 C5' H5A H5B' 120.8(4) no
C5 C5' H5A H5B' 176.9(6) no
C6 C5' H5A C5 55.7(5) no
C6 C5' H5A H5B' -127.3(4) no
H4A C5' H5A C5 -83(3) no
H4A C5' H5A H5B' 93(3) no
H5A' C5' H5A C5 175(1) no
H5A' C5' H5A H5B' -7.9(8) no
H5B' C5' H5A C5 -176.9(6) no
H6B C5' H5A C5 83.4(5) no
H6B C5' H5A H5B' -99.7(4) no
C4 C5' H5B' C5 -63.7(4) no
C4 C5' H5B' H5A -65.7(4) no
C5 C5' H5B' H5A -2.1(4) no
C6 C5' H5B' C5 59.7(4) no
C6 C5' H5B' H5A 57.6(4) no
H4A C5' H5B' C5 -101(2) no
H4A C5' H5B' H5A -103(2) no
H5A C5' H5B' C5 2.1(4) no
H5A' C5' H5B' C5 177.7(8) no
H5A' C5' H5B' H5A 175.6(4) no
H6B C5' H5B' C5 95.3(5) no
H6B C5' H5B' H5A 93.2(3) no
C4 C5' H6B C6 51.7(6) no
C4 C5' H6B H6B' 97.7(6) no
C5 C5' H6B C6 -15.0(4) no
C5 C5' H6B H6B' 31.0(6) no
C6 C5' H6B H6B' 46.0(3) no
H4A C5' H6B C6 106(3) no
H4A C5' H6B H6B' 152(3) no
H5A C5' H6B C6 -56.7(3) no
H5A C5' H6B H6B' -10.8(5) no
H5A' C5' H6B C6 155.8(4) no
H5A' C5' H6B H6B' -158.3(1) no
H5B' C5' H6B C6 -98.6(5) no
H5B' C5' H6B H6B' -52.7(6) no
C1 C6 H6A H6A' 98.0(2) no
C5 C6 H6A H6A' -14.4(2) no
C5' C6 H6A H6A' -39.8(4) no
H6B C6 H6A H6A' -134.1(5) no
H6B' C6 H6A H6A' -152.8(2) no
C1 C6 H6B C5' -110.4(3) no
C1 C6 H6B H6B' 101.7(2) no
C5 C6 H6B C5' 12.6(4) no
C5 C6 H6B H6B' -135.4(4) no
C5' C6 H6B H6B' -147.9(3) no
H6A C6 H6B C5' 121.8(5) no
H6A C6 H6B H6B' -26.1(3) no
H6A' C6 H6B C5' 91.6(6) no
H6A' C6 H6B H6B' -56.3(6) no
H6B' C6 H6B C5' 147.9(3) no
C1 C6 H6A' C5 106.7(3) no
C1 C6 H6A' H6A -89.2(2) no
C5 C6 H6A' H6A 164.1(3) no
C5' C6 H6A' C5 -16.5(3) no
C5' C6 H6A' H6A 147.6(3) no
H6A C6 H6A' C5 -164.1(3) no
H6B C6 H6A' C5 -95.5(6) no
H6B C6 H6A' H6A 68.6(6) no
H6B' C6 H6A' C5 -135.3(4) no
H6B' C6 H6A' H6A 28.8(2) no
C1 C6 H6B' H6B -93.9(2) no
C5 C6 H6B' H6B 75.8(5) no
C5' C6 H6B' H6B 32.0(3) no
H6A C6 H6B' H6B 160.5(3) no
H6A' C6 H6B' H6B 149.2(3) no
N1 C7 C8 C9 178.0(2) no
N1 C7 C8 H8 -1(1) no
C12 C7 C8 C9 1.2(3) no
C12 C7 C8 H8 -178(1) no
N1 C7 C12 C11 -177.4(2) no
N1 C7 C12 H12 0(2) no
C8 C7 C12 C11 -0.6(3) no
C8 C7 C12 H12 177(2) no
C7 C8 C9 C10 -1.1(4) no
C7 C8 C9 H9 -178(2) no
H8 C8 C9 C10 179(1) no
H8 C8 C9 H9 1(2) no
C8 C9 C10 Cl1 -178.2(2) no
C8 C9 C10 C11 0.4(4) no
H9 C9 C10 Cl1 0(2) no
H9 C9 C10 C11 178(2) no
Cl1 C10 C11 C12 178.8(2) no
Cl1 C10 C11 H11 -3(2) no
C9 C10 C11 C12 0.2(4) no
C9 C10 C11 H11 177(2) no
C10 C11 C12 C7 -0.1(4) no
C10 C11 C12 H12 -177(2) no
H11 C11 C12 C7 -176(2) no
H11 C11 C12 H12 5(2) no
C4 H4A H4A' H4B -6(5) no
C5' H4A H4A' C4 64(6) no
C5' H4A H4A' H4B 57(9) no
C4 H4B H4A' H4A 7(5) no
H4B' H4B H4A' C4 -46(*) no
H4B' H4B H4A' H4A -40(*) no
C4 H4B H4B' C5 -30(4) no
H4A' H4B H4B' C4 49(*) no
H4A' H4B H4B' C5 17(*) no
C5 H5A H5B' C5' 2.6(5) no
C5' H5A H5B' C5 -2.6(5) no
C6 H6A H6A' C5 35.5(5) no
C5' H6B H6B' C6 -47.5(4) no
